data_2204805
loop_
_publ_author_name
'Punzo, Francesco'
'Watkin, David J.'
'Iezzi Simone, Michela '
'Fleet, George W. J.'

_publ_section_title (1<i>R</i>,5<i>S</i>,8<i>R</i>)-1,8-Dihydroxy-6-oxa-3-azabicyclo[3.2.1]octan-2-one
_journal_issue 12
_journal_name_full 'Acta Crystallographica Section E'
_journal_page_first o2315
_journal_page_last o2317
_journal_paper_doi 10.1107/S1600536804028983
_journal_volume 60
_journal_year 2004
_chemical_formula_iupac 'C6 H9 N1 O4'
_chemical_formula_moiety 'C6 H9 N1 O4'
_chemical_formula_sum 'C6 H9 N O4'
_chemical_formula_weight 159.14
_chemical_name_systematic
;
(1R,5S,8R)-1,8-Dihydroxy-6-oxa-3-azabicyclo[3.2.1]octan-2-one
;
_space_group_IT_number 19
_symmetry_cell_setting orthorhombic
_symmetry_space_group_name_Hall 'P 2ac 2ab'
_symmetry_space_group_name_H-M 'P 21 21 21'
_atom_sites_solution_hydrogens geom
_atom_sites_solution_primary direct
_cell_angle_alpha 90
_cell_angle_beta 90
_cell_angle_gamma 90
_cell_formula_units_Z 4
_cell_length_a 5.96240(10)
_cell_length_b 10.5889(2)
_cell_length_c 10.7089(2)
_cell_measurement_reflns_used 1160
_cell_measurement_temperature 190
_cell_measurement_theta_max 30
_cell_measurement_theta_min 5
_cell_volume 676.11(2)
_computing_cell_refinement DENZO/SCALEPACK
_computing_data_collection 'COLLECT (Nonius, 1997)'
_computing_data_reduction 'DENZO/SCALEPACK (Otwinowski & Minor, 1996)'
_computing_molecular_graphics 'CAMERON (Watkin et al 1996)'
_computing_publication_material CRYSTALS
_computing_structure_refinement 'CRYSTALS (Betteridge et al., 2003)'
_computing_structure_solution 'SIR92 (Altomare et al., 1994)'
_diffrn_ambient_temperature 190
_diffrn_measured_fraction_theta_full 0.989
_diffrn_measured_fraction_theta_max 0.989
_diffrn_measurement_device_type 'Nonius KappaCCD'
_diffrn_measurement_method \w
_diffrn_radiation_monochromator graphite
_diffrn_radiation_type MoK\a
_diffrn_radiation_wavelength 0.71073
_diffrn_reflns_av_R_equivalents 0.007
_diffrn_reflns_limit_h_max 8
_diffrn_reflns_limit_h_min -8
_diffrn_reflns_limit_k_max 14
_diffrn_reflns_limit_k_min -14
_diffrn_reflns_limit_l_max 15
_diffrn_reflns_limit_l_min -14
_diffrn_reflns_number 1981
_diffrn_reflns_theta_full 29.4
_diffrn_reflns_theta_max 30.04
_diffrn_reflns_theta_min 5.2
_diffrn_standards_number 0
_exptl_absorpt_coefficient_mu 0.133
_exptl_absorpt_correction_T_max 0.97
_exptl_absorpt_correction_T_min 0.96
_exptl_absorpt_correction_type multi-scan
_exptl_absorpt_process_details 'DENZO/SCALEPACK (Otwinowski & Minor, 1996)'
_exptl_crystal_colour colourless
_exptl_crystal_density_diffrn 1.563
_exptl_crystal_description plate
_exptl_crystal_F_000 336
_exptl_crystal_size_max 0.50
_exptl_crystal_size_mid 0.30
_exptl_crystal_size_min 0.20
_refine_diff_density_max 0.27
_refine_diff_density_min -0.15
_refine_ls_extinction_coef 16E1(4)
_refine_ls_extinction_method 'Larson (1970). Crystallographic Computing eq 22'
_refine_ls_goodness_of_fit_ref 1.03
_refine_ls_hydrogen_treatment mixed
_refine_ls_matrix_type full
_refine_ls_number_parameters 119
_refine_ls_number_reflns 1158
_refine_ls_number_restraints 22
_refine_ls_R_factor_all 0.028
_refine_ls_R_factor_gt 0.028
_refine_ls_shift/su_max 0.000
_refine_ls_structure_factor_coef Fsqd
_refine_ls_weighting_details
;
Method: SHELXL97 (Sheldrick, 1997);
w = 1/[\s^2^(F*) + 0.035p^2^ + 0.136p]
where p = 0.333max(Fo^2^,0) + (1-0.333)/Fc^2^
;
_refine_ls_weighting_scheme calc
_refine_ls_wR_factor_all 0.069
_refine_ls_wR_factor_gt 0.069
_refine_ls_wR_factor_ref 0.069
_reflns_number_gt 1158
_reflns_number_total 1158
_reflns_threshold_expression 'no I/\s(I) cutoff'
_cod_data_source_file tk6196.cif
_cod_data_source_block 3
_cod_original_formula_sum 'C6 H9 N1 O4'
_cod_database_code 2204805
_cod_database_fobs_code 2204805

loop_
_symmetry_equiv_pos_as_xyz
x,y,z
x+1/2,-y+1/2,-z
-x,y+1/2,-z+1/2
-x+1/2,-y,z+1/2

loop_
_atom_site_label
_atom_site_fract_x
_atom_site_fract_y
_atom_site_fract_z
_atom_site_U_iso_or_equiv
_atom_site_adp_type
_atom_site_occupancy
_atom_site_type_symbol
C1 0.46908(19) 0.57839(11) 0.38206(11) 0.0155 Uani 1.0000 C
C2 0.3993(2) 0.53163(12) 0.51244(11) 0.0189 Uani 1.0000 C
C3 0.1674(2) 0.48138(12) 0.47830(12) 0.0222 Uani 1.0000 C
O4 0.07521(16) 0.57859(10) 0.39976(11) 0.0281 Uani 1.0000 O
C5 0.2554(2) 0.64695(12) 0.34158(13) 0.0214 Uani 1.0000 C
C6 0.1851(2) 0.35936(13) 0.40555(13) 0.0251 Uani 1.0000 C
N7 0.35777(19) 0.36957(10) 0.30873(10) 0.0225 Uani 1.0000 N
C8 0.5087(2) 0.46236(11) 0.29935(11) 0.0177 Uani 1.0000 C
O9 0.66711(17) 0.45784(10) 0.22519(9) 0.0280 Uani 1.0000 O
O10 0.53826(18) 0.43619(9) 0.56141(9) 0.0264 Uani 1.0000 O
O11 0.65015(14) 0.66291(8) 0.37860(9) 0.0214 Uani 1.0000 O
H21 0.389(2) 0.6029(13) 0.5712(13) 0.0227 Uiso 1.0000 H
H31 0.068(2) 0.4703(14) 0.5491(13) 0.0261 Uiso 1.0000 H
H51 0.258(3) 0.7354(13) 0.3728(13) 0.0251 Uiso 1.0000 H
H52 0.237(3) 0.6469(13) 0.2507(12) 0.0251 Uiso 1.0000 H
H61 0.221(3) 0.2901(13) 0.4609(14) 0.0304 Uiso 1.0000 H
H62 0.039(2) 0.3439(15) 0.3661(14) 0.0304 Uiso 1.0000 H
H9 0.7732 0.6178 0.3838 0.0500 Uiso 1.0000 H
H11 0.5929 0.4673 0.6253 0.0500 Uiso 1.0000 H
H1 0.3644 0.3088 0.2554 0.0500 Uiso 1.0000 H

loop_
_atom_site_aniso_label
_atom_site_aniso_U_11
_atom_site_aniso_U_22
_atom_site_aniso_U_33
_atom_site_aniso_U_12
_atom_site_aniso_U_13
_atom_site_aniso_U_23
C1 0.0115(4) 0.0152(4) 0.0197(5) -0.0004(4) -0.0014(4) 0.0014(4)
C2 0.0194(5) 0.0198(5) 0.0177(5) 0.0005(5) -0.0002(4) -0.0013(4)
C3 0.0167(5) 0.0264(6) 0.0234(5) -0.0017(5) 0.0041(5) 0.0011(5)
O4 0.0121(4) 0.0292(5) 0.0430(6) 0.0011(4) 0.0002(4) 0.0057(4)
C5 0.0134(5) 0.0204(5) 0.0305(6) 0.0018(5) -0.0026(5) 0.0033(5)
C6 0.0210(6) 0.0235(6) 0.0308(7) -0.0081(5) 0.0017(5) 0.0002(5)
N7 0.0228(5) 0.0201(5) 0.0245(5) -0.0026(4) 0.0013(5) -0.0066(4)
C8 0.0166(5) 0.0205(5) 0.0160(5) 0.0019(5) -0.0015(4) 0.0005(4)
O9 0.0227(4) 0.0349(5) 0.0263(4) 0.0006(4) 0.0083(4) -0.0029(4)
O10 0.0319(5) 0.0240(4) 0.0233(4) 0.0012(4) -0.0098(4) 0.0033(4)
O11 0.0124(4) 0.0167(4) 0.0352(5) -0.0020(3) -0.0031(4) 0.0042(4)

loop_
_atom_type_symbol
_atom_type_scat_dispersion_real
_atom_type_scat_dispersion_imag
_atom_type_scat_source
C 0.0033 0.0016 'International Tables Vol C 4.2.6.8 and 6.1.1.4'
H 0.0000 0.0000 'International Tables Vol C 4.2.6.8 and 6.1.1.4'
N 0.0061 0.0033 'International Tables Vol C 4.2.6.8 and 6.1.1.4'
O 0.0106 0.0060 'International Tables Vol C 4.2.6.8 and 6.1.1.4'

loop_
_geom_angle_atom_site_label_1
_geom_angle_atom_site_label_2
_geom_angle_atom_site_label_3
_geom_angle
_geom_angle_publ_flag
C2 C1 C5 100.65(10) yes
C2 C1 C8 107.94(9) yes
C5 C1 C8 110.19(10) yes
C2 C1 O11 115.93(10) yes
C5 C1 O11 109.32(9) yes
C8 C1 O11 112.17(10) yes
C1 C2 C3 98.03(9) yes
C1 C2 O10 114.20(10) yes
C3 C2 O10 111.84(10) yes
C1 C2 H21 110.5(8) no
C3 C2 H21 111.3(9) no
O10 C2 H21 110.4(8) no
C2 C3 O4 103.70(10) yes
C2 C3 C6 110.98(10) yes
O4 C3 C6 109.68(11) yes
C2 C3 H31 114.0(9) no
O4 C3 H31 108.2(9) no
C6 C3 H31 110.0(9) no
C3 O4 C5 109.17(10) yes
C1 C5 O4 105.12(10) yes
C1 C5 H51 109.7(9) no
O4 C5 H51 109.9(9) no
C1 C5 H52 111.9(9) no
O4 C5 H52 110.4(9) no
H51 C5 H52 109.7(11) no
C3 C6 N7 110.52(10) yes
C3 C6 H61 110.3(9) no
N7 C6 H61 109.6(9) no
C3 C6 H62 107.6(9) no
N7 C6 H62 109.3(9) no
H61 C6 H62 109.5(12) no
C6 N7 C8 125.51(10) yes
C6 N7 H1 116.531 no
C8 N7 H1 117.916 no
C1 C8 N7 116.23(10) yes
C1 C8 O9 121.38(11) yes
N7 C8 O9 122.35(11) yes
C2 O10 H11 104.724 no
C1 O11 H9 107.130 no

loop_
_geom_bond_atom_site_label_1
_geom_bond_atom_site_label_2
_geom_bond_distance
_geom_bond_publ_flag
C1 C2 1.5387(17) yes
C1 C5 1.5292(17) yes
C1 C8 1.5330(16) yes
C1 O11 1.4028(14) yes
C2 C3 1.5263(18) yes
C2 O10 1.4080(15) yes
C2 H21 0.985(13) no
C3 O4 1.4383(17) yes
C3 C6 1.5125(19) yes
C3 H31 0.969(13) no
O4 C5 1.4374(16) yes
C5 H51 0.994(13) no
C5 H52 0.979(13) no
C6 N7 1.4651(17) yes
C6 H61 0.967(13) no
C6 H62 0.979(14) no
N7 C8 1.3363(16) yes
N7 H1 0.861 no
C8 O9 1.2348(15) yes
O10 H11 0.826 no
O11 H9 0.877 no

loop_
_cod_related_entry_id
_cod_related_entry_database
_cod_related_entry_code
1 ChemSpider 21173791
